data_9016229
loop_
_publ_author_name
'Cox, E. G.'
'Webster, K. C.'

_publ_section_title
;
 The Stereochemistry of Quadricovalent Atoms: Tervalent Gold
;
_journal_name_full 'Journal of the Chemical Society'
_journal_page_first 1635
_journal_page_last 1637
_journal_paper_doi 10.1039/JR9360001635
_journal_volume 1936
_journal_year 1936
_chemical_formula_sum 'Au Br4 K O2'
_space_group_IT_number 14
_symmetry_space_group_name_Hall '-P 2yab'
_symmetry_space_group_name_H-M 'P 1 21/a 1'
_cell_angle_alpha 90
_cell_angle_beta 90.
_cell_angle_gamma 90
_cell_length_a 9.51
_cell_length_b 11.93
_cell_length_c 4.23
_cell_formula_units_Z 2
_cell_volume 479.912
_database_code_amcsd 0017143
_exptl_crystal_density_diffrn 4.067
_cod_duplicate_entry 1010207
_cod_original_formula_sum 'Au K Br4 O2'
_cod_database_code 9016229
_amcsd_formula_title 'Au Br4 H4 K O2'

loop_
_space_group_symop_operation_xyz
x,y,z
1/2+x,1/2-y,z
1/2-x,1/2+y,-z
-x,-y,-z

loop_
_atom_site_label
_atom_site_fract_x
_atom_site_fract_y
_atom_site_fract_z
_atom_site_attached_hydrogens
Au1 0.00000 0.00000 0.00000 0
K1 0.50000 0.00000 0.50000 0
Br1 0.18900 -0.10400 0.35500 0
Br2 0.14200 0.16800 -0.13000 0
O1 -0.09000 0.28000 0.20000 2

loop_
_cod_related_entry_id
_cod_related_entry_database
_cod_related_entry_code
1 AMCSD 0017143
